data_2300455
loop_
_publ_author_name
'Schreyer, Martin'
'Guo, Liangfeng'
'Thirunahari, Satyanarayana'
'Gao, Feng'
'Garland, Marc'

_publ_section_title
;
 Simultaneous determination of several crystal structures from powder
 mixtures: the combination of powder X-ray diffraction, band-target
 entropy minimization and Rietveld methods
;
_journal_coeditor_code to5064
_journal_issue 2
_journal_name_full 'Journal of Applied Crystallography'
_journal_page_first 659
_journal_page_last 667
_journal_paper_doi 10.1107/S1600576714003379
_journal_volume 47
_journal_year 2014
_chemical_compound_source Sigma
_chemical_formula_analytical 'C8 H9 N O2'
_chemical_formula_iupac 'C8 H9 N O2'
_chemical_formula_moiety 'C8 H9 N O2'
_chemical_formula_structural 'C8 H9 N O2'
_chemical_formula_sum 'C8 H9 N O2'
_chemical_formula_weight 151.17
_chemical_name_common Paracetamol
_chemical_name_systematic N-(4-hydroxyphenyl)ethanamide
_space_group_crystal_system monoclinic
_space_group_IT_number 14
_space_group_name_Hall '-P 2ybc'
_space_group_name_H-M_alt 'P 1 21/n 1'
_symmetry_space_group_name_Hall '-P 2yn'
_symmetry_space_group_name_H-M 'P 1 21/n 1'
_cell_angle_alpha 90
_cell_angle_beta 82.587855(24)
_cell_angle_gamma 90
_cell_formula_units_Z 4
_cell_length_a 11.71439(47)
_cell_length_b 9.38544(22)
_cell_length_c 7.101660(36)
_cell_measurement_temperature 298
_cell_volume 774.27(4)
_computing_cell_refinement 'Topas v4.2 (Bruker AXS GmbH, 2009)'
_computing_data_collection unknown
_computing_data_reduction 'Topas v4.2 (Bruker AXS GmbH, 2009)'
_computing_molecular_graphics 'Diamond 3.1f'
_computing_publication_material CSD
_computing_structure_refinement 'Topas v4.2 (Bruker AXS GmbH, 2009)'
_computing_structure_solution 'Topas v4.2 (Bruker AXS GmbH, 2009)'
_diffrn_ambient_temperature 298
_diffrn_detector Vantec
_diffrn_detector_type 'gas filled PSD'
_diffrn_measurement_device_type 'Bruker D8'
_diffrn_radiation_monochromator none
_diffrn_radiation_type 'Cu K\a'
_diffrn_radiation_wavelength 1.54180
_diffrn_source 'sealed X-ray tube'
_diffrn_source_target Cu
_exptl_absorpt_coefficient_mu 0.778
_exptl_crystal_density_diffrn 1.297
_exptl_crystal_F_000 320
_pd_char_colour colourless
_pd_meas_2theta_range_inc 0.0167
_pd_meas_2theta_range_max 130
_pd_meas_2theta_range_min 7.5
_pd_meas_number_of_points 7333
_pd_meas_scan_method step
_pd_proc_2theta_range_inc 0.0167
_pd_proc_2theta_range_max 130
_pd_proc_2theta_range_min 7.5
_pd_proc_ls_background_function 'Chebychev of order 3'
_pd_proc_ls_pref_orient_corr 'Spherical Harmonics Order 2'
_pd_proc_ls_profile_function 'fundamental parameter'
_pd_proc_ls_prof_R_factor 0.141
_pd_proc_ls_prof_wR_expected 0.011
_pd_proc_ls_prof_wR_factor 0.188
_refine_ls_goodness_of_fit_all 17.2
_refine_ls_hydrogen_treatment noref
_refine_ls_matrix_type fullcycle
_refine_ls_number_constraints 5
_refine_ls_number_parameters 25
_refine_ls_number_restraints 0
_refine_ls_R_I_factor 0.080
_refine_ls_shift/su_max .01
_refine_ls_structure_factor_coef Inet
_refine_ls_weighting_details 1/[Y~i~+\s(Y~i~)]
_refine_ls_weighting_scheme sigma
_cod_data_source_file to5064sup1.cif
_cod_data_source_block paracetamol
_cod_original_cell_volume 774.2655(93)
_cod_database_code 2300455

loop_
_symmetry_equiv_pos_site_id
_symmetry_equiv_pos_as_xyz
1 x,y,z
2 -x+1/2,y+1/2,-z+1/2
3 -x,-y,-z
4 x+1/2,-y+1/2,z+1/2

loop_
_atom_site_label
_atom_site_type_symbol
_atom_site_symmetry_multiplicity
_atom_site_fract_x
_atom_site_fract_y
_atom_site_fract_z
_atom_site_occupancy
_atom_site_U_iso_or_equiv
C1 C 4 0.07012(43) -0.14232(12) 0.56914(45) 1 0.0409(5)
C2 C 4 0.00093(50) -0.141255(64) 0.74817(30) 1 0.0409(5)
C3 C 4 0.04081(26) -0.23309(25) 0.42333(54) 1 0.0409(5)
C4 C 4 -0.09711(40) -0.23059(14) 0.78128(25) 1 0.0409(5)
C5 C 4 -0.05720(16) -0.32247(32) 0.45633(49) 1 0.0409(5)
C6 C 4 -0.12617(24) -0.32126(27) 0.63520(35) 1 0.0409(5)
C7 C 4 0.22272(37) 0.00356(26) 0.67761(50) 1 0.0409(5)
C8 C 4 0.33254(40) 0.08763(26) 0.63018(61) 1 0.0409(5)
N1 N 4 0.16827(49) -0.053863(14) 0.53368(49) 1 0.0409(5)
O1 O 4 -0.22024(17) -0.40702(37) 0.66695(31) 1 0.0409(5)
O2 O 4 0.18236(31) -0.01363(51) 0.84162(54) 1 0.0409(5)
H1 H 4 0.02351(62) -0.070251(60) 0.86296(26) 1 0.0409(5)
H2 H 4 0.09483(18) -0.23419(29) 0.28274(61) 1 0.0409(5)
H3 H 4 -0.15121(48) -0.229570(99) 0.92181(18) 1 0.0409(5)
H4 H 4 -0.079943(39) -0.39356(45) 0.34174(53) 1 0.0409(5)
H5 H 4 -0.240986(61) -0.47178(49) 0.56260(34) 1 0.0409(5)
H6 H 4 0.20257(63) -0.02949(26) 0.39281(50) 1 0.0409(5)
H7 H 4 0.40757(41) 0.01471(30) 0.62529(30) 1 0.0409(5)
H8 H 4 0.33269(47) 0.139703(39) 0.48965(77) 1 0.0409(5)
H9 H 4 0.33812(32) 0.17018(44) 0.74076(82) 1 0.0409(5)

loop_
_atom_type_symbol
_atom_type_scat_source
C 'D. Waasmaier & A. Kirfel. Acta Cryst. (1995). A51, 416-413'
H 'D. Waasmaier & A. Kirfel. Acta Cryst. (1995). A51, 416-413'
N 'D. Waasmaier & A. Kirfel. Acta Cryst. (1995). A51, 416-413'
O 'D. Waasmaier & A. Kirfel. Acta Cryst. (1995). A51, 416-413'

loop_
_geom_angle_atom_site_label_1
_geom_angle_atom_site_label_2
_geom_angle_atom_site_label_3
_geom_angle
C2 C1 C3 119.7(3)
C2 C1 N1 120.9(3)
C3 C1 N1 119.4(3)
C1 C2 C4 120.2(2)
C1 C2 H1 120.0(5)
C4 C2 H1 119.9(4)
C1 C3 C5 120.2(3)
C1 C3 H2 119.9(3)
C5 C3 H2 119.9(3)
C2 C4 C6 120.0(2)
C2 C4 H3 120.0(3)
C6 C4 H3 120.0(4)
C3 C5 C6 120.0(3)
C3 C5 H4 120.0(3)
C6 C5 H4 120.0(3)
C4 C6 C5 119.9(3)
C4 C6 O1 120.0(2)
C5 C6 O1 120.1(2)
C8 C7 N1 120.0(3)
C8 C7 O2 120.0(4)
N1 C7 O2 120.0(4)
C7 C8 H7 109.5(3)
C7 C8 H8 109.5(5)
C7 C8 H9 109.5(4)
H7 C8 H8 109.4(4)
H7 C8 H9 109.4(5)
H8 C8 H9 109.5(4)
C1 N1 C7 122.7(3)
C1 N1 H6 119.9(5)
C7 N1 H6 117.5(5)
C6 O1 H5 120.1(2)

loop_
_geom_bond_atom_site_label_1
_geom_bond_atom_site_label_2
_geom_bond_distance
C1 C2 1.417(5)
C1 C3 1.417(4)
C1 N1 1.414(6)
C2 C4 1.416(6)
C2 H1 1.111(4)
C3 C5 1.417(4)
C3 H2 1.111(5)
C4 C6 1.417(3)
C4 H3 1.111(4)
C5 C6 1.415(4)
C5 H4 1.111(5)
C6 O1 1.359(4)
C7 C8 1.509(6)
C7 N1 1.382(6)
C7 O2 1.210(5)
C8 H7 1.111(6)
C8 H8 1.111(7)
C8 H9 1.112(6)
N1 H6 1.054(5)
O1 H5 1.012(4)

loop_
_geom_hbond_atom_site_label_D
_geom_hbond_atom_site_label_H
_geom_hbond_atom_site_label_A
_geom_hbond_site_symmetry_A
_geom_hbond_distance_DH
_geom_hbond_distance_HA
_geom_hbond_distance_DA
_geom_hbond_angle_DHA
C2 H1 O2 . 1.111(4) 1.923(8) 2.600(6) 115.3(5)
O1 H5 O2 4_444 1.012(4) 1.911(4) 2.806(5) 145.8(4)
N1 H6 O1 4_544 1.054(5) 1.836(5) 2.784(4) 147.5(3)
